data_7057212
loop_
_publ_author_name
'Jiang, Shuo'
'Han, Ying'
'Cheng, Ming'
'Sun, Jing'
'Yan, Chao-Guo'
'Jiang, Juli'
'Wang, Leyong'

_publ_section_title
;
 Self-locked dipillar[5]arene-based pseudo[1]rotaxanes and
 bispseudo[1]rotaxanes with different lengths of bridging chains
;
_journal_issue 10
_journal_name_full 'New Journal of Chemistry'
_journal_page_first 7603
_journal_paper_doi 10.1039/C7NJ05192A
_journal_volume 42
_journal_year 2018
_chemical_formula_moiety 'C129 H154 N4 O26'
_chemical_formula_sum 'C129 H154 N4 O26'
_chemical_formula_weight 2176.55
_space_group_crystal_system orthorhombic
_space_group_IT_number 60
_space_group_name_Hall '-P 2n 2ab'
_space_group_name_H-M_alt 'P b c n'
_symmetry_space_group_name_Hall '-P 2n 2ab'
_symmetry_space_group_name_H-M 'P b c n'
_atom_sites_solution_hydrogens geom
_audit_block_doi 10.5517/ccdc.csd.cc1q4zhb
_audit_creation_method SHELXL-2014/7
_audit_update_record
;
2017-11-03 deposited with the CCDC.
2018-03-27 downloaded from the CCDC.
;
_cell_angle_alpha 90
_cell_angle_beta 90
_cell_angle_gamma 90
_cell_formula_units_Z 4
_cell_length_a 14.107(3)
_cell_length_b 23.359(4)
_cell_length_c 42.774(8)
_cell_measurement_reflns_used 9036
_cell_measurement_temperature 293(2)
_cell_measurement_theta_max 17.89
_cell_measurement_theta_min 2.21
_cell_volume 14095(5)
_computing_structure_refinement 'SHELXL-2014/7 (Sheldrick, 2014)'
_diffrn_ambient_temperature 293(2)
_diffrn_measured_fraction_theta_full 0.999
_diffrn_measured_fraction_theta_max 0.999
_diffrn_measurement_device_type 'CCD area detector'
_diffrn_measurement_method 'phi and omega scans'
_diffrn_radiation_source 'fine-focus sealed tube'
_diffrn_radiation_type MoK\a
_diffrn_radiation_wavelength 0.71073
_diffrn_reflns_av_R_equivalents 0.3648
_diffrn_reflns_av_unetI/netI 0.1653
_diffrn_reflns_Laue_measured_fraction_full 0.999
_diffrn_reflns_Laue_measured_fraction_max 0.999
_diffrn_reflns_limit_h_max 16
_diffrn_reflns_limit_h_min -16
_diffrn_reflns_limit_k_max 27
_diffrn_reflns_limit_k_min -27
_diffrn_reflns_limit_l_max 50
_diffrn_reflns_limit_l_min -50
_diffrn_reflns_number 175023
_diffrn_reflns_point_group_measured_fraction_full 0.999
_diffrn_reflns_point_group_measured_fraction_max 0.999
_diffrn_reflns_theta_full 24.713
_diffrn_reflns_theta_max 24.713
_diffrn_reflns_theta_min 1.807
_exptl_absorpt_coefficient_mu 0.071
_exptl_absorpt_correction_T_max 0.986
_exptl_absorpt_correction_T_min 0.982
_exptl_absorpt_correction_type multi-scan
_exptl_absorpt_process_details sadabs
_exptl_crystal_colour colorless
_exptl_crystal_density_diffrn 1.026
_exptl_crystal_description block
_exptl_crystal_F_000 4656
_exptl_crystal_size_max 0.260
_exptl_crystal_size_mid 0.220
_exptl_crystal_size_min 0.200
_refine_diff_density_max 0.896
_refine_diff_density_min -0.416
_refine_diff_density_rms 0.112
_refine_ls_extinction_coef 0.0011(4)
_refine_ls_extinction_expression Fc^*^=kFc[1+0.001xFc^2^\l^3^/sin(2\q)]^-1/4^
_refine_ls_extinction_method 'SHELXL-2014/7 (Sheldrick 2014'
_refine_ls_goodness_of_fit_ref 1.167
_refine_ls_hydrogen_treatment constr
_refine_ls_matrix_type full
_refine_ls_number_parameters 728
_refine_ls_number_reflns 12015
_refine_ls_number_restraints 31
_refine_ls_restrained_S_all 1.173
_refine_ls_R_factor_all 0.3296
_refine_ls_R_factor_gt 0.1801
_refine_ls_shift/su_max 0.001
_refine_ls_shift/su_mean 0.000
_refine_ls_structure_factor_coef Fsqd
_refine_ls_weighting_details 'w=1/[\s^2^(Fo^2^)+(0.2000P)^2^+18.2468P] where P=(Fo^2^+2Fc^2^)/3'
_refine_ls_weighting_scheme calc
_refine_ls_wR_factor_gt 0.4347
_refine_ls_wR_factor_ref 0.4790
_reflns_Friedel_coverage 0.000
_reflns_number_gt 4489
_reflns_number_total 12015
_reflns_threshold_expression 'I > 2\s(I)'
_cod_data_source_file c7nj05192a2.cif
_cod_data_source_block 4d
_cod_depositor_comments 'Adding full bibliography for 7057212--7057213.cif.'
_cod_database_code 7057212
_shelx_shelxl_version_number 2014/7
_shelx_space_group_comment
;
The symmetry employed for this shelxl refinement is uniquely defined
by the following loop, which should always be used as a source of
symmetry information in preference to the above space-group names.
They are only intended as comments.
;
_shelx_estimated_absorpt_t_min 0.982
_shelx_estimated_absorpt_t_max 0.986

loop_
_space_group_symop_operation_xyz
'x, y, z'
'-x+1/2, -y+1/2, z+1/2'
'x+1/2, -y+1/2, -z'
'-x, y, -z+1/2'
'-x, -y, -z'
'x-1/2, y-1/2, -z-1/2'
'-x-1/2, y-1/2, z'
'x, -y, z-1/2'

loop_
_atom_site_label
_atom_site_type_symbol
_atom_site_fract_x
_atom_site_fract_y
_atom_site_fract_z
_atom_site_U_iso_or_equiv
_atom_site_adp_type
_atom_site_occupancy
_atom_site_site_symmetry_order
_atom_site_calc_flag
_atom_site_refinement_flags_posn
_atom_site_refinement_flags_adp
_atom_site_refinement_flags_occupancy
C1 C 0.1758(8) -0.0295(4) 0.0536(2) 0.085(3) Uani 1 1 d . . .
H1A H 0.1236 -0.0546 0.0482 0.103 Uiso 1 1 calc R U .
H1B H 0.2331 -0.0456 0.0447 0.103 Uiso 1 1 calc R U .
C2 C 0.1583(8) 0.0298(4) 0.03895(19) 0.066(3) Uani 1 1 d . . .
C3 C 0.2340(8) 0.0647(5) 0.0299(2) 0.077(3) Uani 1 1 d . . .
H3 H 0.2961 0.0530 0.0334 0.092 Uiso 1 1 calc R U .
C4 C 0.2152(9) 0.1178(5) 0.0155(2) 0.076(3) Uani 1 1 d . . .
C5 C 0.1232(9) 0.1359(5) 0.0124(2) 0.076(3) Uani 1 1 d . . .
C6 C 0.0491(8) 0.1019(4) 0.0210(2) 0.061(3) Uani 1 1 d . . .
H6 H -0.0128 0.1141 0.0178 0.074 Uiso 1 1 calc R U .
C7 C 0.0662(8) 0.0496(5) 0.0344(2) 0.073(3) Uani 1 1 d . . .
C8 C -0.1027(9) 0.0259(7) 0.0373(4) 0.147(6) Uani 1 1 d . . .
H8A H -0.1229 0.0561 0.0510 0.221 Uiso 1 1 calc R U .
H8B H -0.1422 -0.0071 0.0403 0.221 Uiso 1 1 calc R U .
H8C H -0.1074 0.0385 0.0160 0.221 Uiso 1 1 calc R U .
C9 C 0.3827(9) 0.1345(7) 0.0123(4) 0.172(8) Uani 1 1 d . . .
H9A H 0.3836 0.1100 0.0303 0.258 Uiso 1 1 calc R U .
H9B H 0.4237 0.1667 0.0159 0.258 Uiso 1 1 calc R U .
H9C H 0.4044 0.1136 -0.0056 0.258 Uiso 1 1 calc R U .
C10 C 0.1006(8) 0.1963(4) -0.0013(2) 0.083(3) Uani 1 1 d . . .
H10A H 0.1500 0.2073 -0.0159 0.099 Uiso 1 1 calc R U .
H10B H 0.0410 0.1949 -0.0126 0.099 Uiso 1 1 calc R U .
C11 C 0.0940(10) 0.2412(4) 0.0251(2) 0.075(3) Uani 1 1 d . . .
C12 C 0.1771(8) 0.2685(5) 0.0356(3) 0.080(3) Uani 1 1 d . . .
H12 H 0.2353 0.2614 0.0261 0.096 Uiso 1 1 calc R U .
C13 C 0.1703(9) 0.3058(4) 0.0601(3) 0.068(3) Uani 1 1 d . . .
C14 C 0.0881(8) 0.3178(4) 0.0739(2) 0.064(3) Uani 1 1 d . . .
C15 C 0.0075(8) 0.2917(4) 0.0622(2) 0.072(3) Uani 1 1 d . . .
H15 H -0.0511 0.3012 0.0708 0.087 Uiso 1 1 calc R U .
C16 C 0.0110(8) 0.2535(4) 0.0393(2) 0.063(2) Uani 1 1 d . . .
C17 C -0.1577(8) 0.2351(5) 0.0413(2) 0.089(3) Uani 1 1 d . . .
H17A H -0.1534 0.2282 0.0634 0.134 Uiso 1 1 calc R U .
H17B H -0.2041 0.2100 0.0323 0.134 Uiso 1 1 calc R U .
H17C H -0.1761 0.2741 0.0377 0.134 Uiso 1 1 calc R U .
C18 C 0.3397(9) 0.3180(5) 0.0587(3) 0.119(4) Uani 1 1 d . . .
H18A H 0.3518 0.2778 0.0610 0.178 Uiso 1 1 calc R U .
H18B H 0.3885 0.3394 0.0691 0.178 Uiso 1 1 calc R U .
H18C H 0.3390 0.3279 0.0369 0.178 Uiso 1 1 calc R U .
C19 C 0.0824(7) 0.3593(4) 0.1020(2) 0.074(3) Uani 1 1 d . . .
H19A H 0.1330 0.3873 0.1005 0.089 Uiso 1 1 calc R U .
H19B H 0.0225 0.3797 0.1014 0.089 Uiso 1 1 calc R U .
C20 C 0.0909(7) 0.3277(4) 0.1322(2) 0.063(3) Uani 1 1 d . . .
C21 C 0.1818(7) 0.3204(4) 0.1456(2) 0.069(3) Uani 1 1 d . . .
H21 H 0.2348 0.3373 0.1365 0.082 Uiso 1 1 calc R U .
C22 C 0.1909(7) 0.2863(4) 0.1734(2) 0.061(3) Uani 1 1 d . . .
C23 C 0.1164(7) 0.2627(4) 0.1874(2) 0.057(2) Uani 1 1 d . . .
C24 C 0.0268(7) 0.2707(4) 0.1745(2) 0.069(3) Uani 1 1 d . . .
H24 H -0.0253 0.2534 0.1839 0.083 Uiso 1 1 calc R U .
C25 C 0.0130(7) 0.3040(4) 0.1476(2) 0.060(2) Uani 1 1 d . . .
C26 C -0.1568(9) 0.3025(6) 0.1516(3) 0.127(5) Uani 1 1 d . . .
H26A H -0.1523 0.3223 0.1712 0.191 Uiso 1 1 calc R U .
H26B H -0.1638 0.2622 0.1554 0.191 Uiso 1 1 calc R U .
H26C H -0.2108 0.3163 0.1402 0.191 Uiso 1 1 calc R U .
C27 C 0.3530(8) 0.3084(6) 0.1749(3) 0.119(4) Uani 1 1 d . . .
H27A H 0.4043 0.3084 0.1896 0.178 Uiso 1 1 calc R U .
H27B H 0.3349 0.3471 0.1703 0.178 Uiso 1 1 calc R U .
H27C H 0.3730 0.2898 0.1560 0.178 Uiso 1 1 calc R U .
C28 C 0.1250(6) 0.2279(4) 0.2175(2) 0.066(3) Uani 1 1 d . . .
H28A H 0.0670 0.2319 0.2295 0.079 Uiso 1 1 calc R U .
H28B H 0.1766 0.2431 0.2300 0.079 Uiso 1 1 calc R U .
C29 C 0.1432(6) 0.1639(4) 0.21122(16) 0.047(2) Uani 1 1 d . . .
C30 C 0.2365(6) 0.1450(4) 0.20834(18) 0.054(2) Uani 1 1 d . . .
H30 H 0.2863 0.1705 0.2113 0.065 Uiso 1 1 calc R U .
C31 C 0.2555(6) 0.0879(4) 0.20109(19) 0.051(2) Uani 1 1 d . . .
C32 C 0.1824(7) 0.0502(4) 0.19823(18) 0.056(2) Uani 1 1 d . . .
C33 C 0.0905(7) 0.0675(4) 0.20243(16) 0.051(2) Uani 1 1 d . . .
H33 H 0.0412 0.0412 0.2011 0.061 Uiso 1 1 calc R U .
C34 C 0.0711(7) 0.1259(4) 0.20886(16) 0.057(2) Uani 1 1 d . . .
C35 C 0.4239(7) 0.1067(5) 0.2009(3) 0.090(3) Uani 1 1 d . . .
H35A H 0.4253 0.1352 0.1848 0.136 Uiso 1 1 calc R U .
H35B H 0.4820 0.0852 0.2005 0.136 Uiso 1 1 calc R U .
H35C H 0.4171 0.1249 0.2209 0.136 Uiso 1 1 calc R U .
C36 C -0.0952(7) 0.1064(5) 0.2121(2) 0.086(3) Uani 1 1 d . . .
H36A H -0.0932 0.0843 0.1932 0.129 Uiso 1 1 calc R U .
H36B H -0.1549 0.1259 0.2135 0.129 Uiso 1 1 calc R U .
H36C H -0.0880 0.0813 0.2297 0.129 Uiso 1 1 calc R U .
C37 C 0.2022(6) -0.0120(3) 0.18929(19) 0.061(3) Uani 1 1 d . . .
H37 H 0.2167 -0.0411 0.2034 0.074 Uiso 1 1 calc R U .
C38 C 0.1949(6) -0.0195(3) 0.1551(2) 0.054(2) Uani 1 1 d . . .
C39 C 0.2736(6) -0.0097(3) 0.1355(2) 0.060(3) Uani 1 1 d . . .
H39 H 0.3312 -0.0001 0.1447 0.072 Uiso 1 1 calc R U .
C40 C 0.2694(7) -0.0136(3) 0.1033(2) 0.053(2) Uani 1 1 d . . .
C41 C 0.1858(8) -0.0278(3) 0.0892(2) 0.064(3) Uani 1 1 d . . .
C42 C 0.1046(7) -0.0387(3) 0.1076(2) 0.060(2) Uani 1 1 d . . .
H42 H 0.0475 -0.0487 0.0982 0.072 Uiso 1 1 calc R U .
C43 C 0.1105(7) -0.0344(3) 0.1394(2) 0.060(2) Uani 1 1 d . . .
C44 C -0.0523(8) -0.0600(5) 0.1465(3) 0.095(3) Uani 1 1 d . . .
H44A H -0.0463 -0.0972 0.1367 0.115 Uiso 1 1 calc R U .
H44B H -0.0743 -0.0328 0.1310 0.115 Uiso 1 1 calc R U .
C45 C -0.1217(8) -0.0629(6) 0.1738(3) 0.121(5) Uani 1 1 d . . .
H45A H -0.1232 -0.0259 0.1841 0.145 Uiso 1 1 calc R U .
H45B H -0.1847 -0.0704 0.1657 0.145 Uiso 1 1 calc R U .
C46 C -0.0979(9) -0.1078(6) 0.1975(3) 0.116(4) Uani 1 1 d . . .
H46A H -0.0342 -0.1019 0.2055 0.139 Uiso 1 1 calc R U .
H46B H -0.1010 -0.1455 0.1881 0.139 Uiso 1 1 calc R U .
C47 C -0.1718(10) -0.1028(7) 0.2247(4) 0.155(6) Uani 1 1 d . . .
H47A H -0.1752 -0.0637 0.2316 0.232 Uiso 1 1 calc R U .
H47B H -0.1526 -0.1268 0.2418 0.232 Uiso 1 1 calc R U .
H47C H -0.2329 -0.1147 0.2173 0.232 Uiso 1 1 calc R U .
C48 C 0.4312(8) 0.0187(5) 0.0963(3) 0.088(3) Uani 1 1 d . . .
H48A H 0.4799 0.0156 0.0804 0.106 Uiso 1 1 calc R U .
H48B H 0.4501 -0.0054 0.1137 0.106 Uiso 1 1 calc R U .
C49 C 0.4282(9) 0.0778(5) 0.1071(3) 0.088(3) Uani 1 1 d . . .
C50 C 0.3278(10) 0.1677(5) 0.1124(4) 0.167(8) Uani 1 1 d D . .
H50A H 0.3368 0.1670 0.1349 0.201 Uiso 1 1 calc R U .
H50B H 0.3708 0.1959 0.1037 0.201 Uiso 1 1 calc R U .
C51 C 0.2336(10) 0.1827(5) 0.1054(3) 0.154(7) Uani 1 1 d D . .
H51A H 0.2276 0.1837 0.0828 0.185 Uiso 1 1 calc R U .
H51B H 0.2234 0.2214 0.1128 0.185 Uiso 1 1 calc R U .
C52 C 0.1557(8) 0.1469(4) 0.1176(3) 0.106(4) Uani 1 1 d D . .
H52A H 0.1674 0.1077 0.1113 0.127 Uiso 1 1 calc R U .
H52B H 0.1580 0.1482 0.1402 0.127 Uiso 1 1 calc R U .
C53 C 0.0590(9) 0.1624(6) 0.1077(3) 0.148(7) Uani 1 1 d D . .
H53A H 0.0550 0.1600 0.0851 0.178 Uiso 1 1 calc R U .
H53B H 0.0466 0.2018 0.1136 0.178 Uiso 1 1 calc R U .
C54 C -0.0171(9) 0.1241(6) 0.1220(3) 0.111(4) Uani 1 1 d D . .
H54A H -0.0113 0.0856 0.1137 0.133 Uiso 1 1 calc R U .
H54B H -0.0088 0.1224 0.1444 0.133 Uiso 1 1 calc R U .
C55 C -0.1148(10) 0.1481(7) 0.1143(3) 0.166(7) Uani 1 1 d D . .
H55A H -0.1186 0.1875 0.1214 0.199 Uiso 1 1 calc R U .
H55B H -0.1237 0.1480 0.0918 0.199 Uiso 1 1 calc R U .
C56 C -0.2423(10) 0.0714(7) 0.1154(3) 0.194(8) Uani 1 1 d D U .
C57 C -0.3069(10) 0.0368(7) 0.1337(3) 0.193(8) Uani 1 1 d D U .
H57A H -0.3719 0.0447 0.1276 0.232 Uiso 1 1 calc R U .
H57B H -0.2944 -0.0035 0.1301 0.232 Uiso 1 1 calc R U .
C58 C -0.3473(11) 0.0161(6) 0.1841(3) 0.102(4) Uani 1 1 d . . .
C59 C -0.4084(12) -0.0259(6) 0.1740(4) 0.121(6) Uani 1 1 d . . .
H59 H -0.4152 -0.0328 0.1527 0.146 Uiso 1 1 calc R U .
C60 C -0.4575(12) -0.0566(6) 0.1943(6) 0.154(8) Uani 1 1 d . . .
H60 H -0.4965 -0.0857 0.1869 0.185 Uiso 1 1 calc R U .
C61 C -0.4531(8) -0.0469(4) 0.2276(4) 0.095(4) Uani 1 1 d . . .
C62 C -0.3920(7) -0.0046(4) 0.2375(3) 0.076(3) Uani 1 1 d . . .
H62 H -0.3853 0.0027 0.2587 0.091 Uiso 1 1 calc R U .
C63 C -0.3395(9) 0.0279(5) 0.2157(3) 0.094(4) Uani 1 1 d . . .
H63 H -0.2998 0.0571 0.2226 0.112 Uiso 1 1 calc R U .
C64 C -0.5000 -0.0820(7) 0.2500 0.141(5) Uani 1 2 d S TU P
C65 C -0.5751(10) -0.1245(5) 0.2356(4) 0.152(5) Uani 1 1 d . U .
H65A H -0.5876 -0.1548 0.2502 0.227 Uiso 1 1 calc R U .
H65B H -0.5506 -0.1403 0.2165 0.227 Uiso 1 1 calc R U .
H65C H -0.6328 -0.1041 0.2313 0.227 Uiso 1 1 calc R U .
N1 N 0.3497(8) 0.1071(3) 0.0983(2) 0.115(3) Uani 1 1 d D . .
H1 H 0.3114 0.0924 0.0849 0.138 Uiso 1 1 calc R U .
N2 N -0.1907(8) 0.1148(4) 0.1290(2) 0.120(4) Uani 1 1 d D . .
H2 H -0.2044 0.1232 0.1480 0.144 Uiso 1 1 calc R U .
O1 O -0.0028(6) 0.0107(3) 0.04440(16) 0.098(2) Uani 1 1 d . . .
O2 O 0.2870(6) 0.1546(4) 0.00689(18) 0.112(3) Uani 1 1 d . . .
O3 O -0.0673(6) 0.2247(3) 0.02706(15) 0.083(2) Uani 1 1 d . . .
O4 O 0.2521(6) 0.3312(3) 0.07200(18) 0.099(2) Uani 1 1 d . . .
O5 O -0.0718(5) 0.3125(3) 0.13356(17) 0.086(2) Uani 1 1 d . . .
O6 O 0.2772(5) 0.2796(3) 0.18728(17) 0.083(2) Uani 1 1 d . . .
O7 O -0.0197(5) 0.1474(3) 0.21191(14) 0.0722(18) Uani 1 1 d . . .
O8 O 0.3440(5) 0.0681(2) 0.19564(13) 0.0692(17) Uani 1 1 d . . .
O9 O 0.0365(5) -0.0422(3) 0.15895(15) 0.0751(18) Uani 1 1 d . . .
O10 O 0.3448(5) -0.0035(3) 0.08373(16) 0.081(2) Uani 1 1 d . . .
O11 O 0.4896(7) 0.0998(4) 0.1220(3) 0.129(3) Uani 1 1 d . . .
O12 O -0.2316(10) 0.0713(13) 0.0877(3) 0.43(2) Uani 1 1 d . . .
O13 O -0.2935(7) 0.0501(4) 0.1652(2) 0.122(3) Uani 1 1 d . . .

loop_
_atom_site_aniso_label
_atom_site_aniso_U_11
_atom_site_aniso_U_22
_atom_site_aniso_U_33
_atom_site_aniso_U_23
_atom_site_aniso_U_13
_atom_site_aniso_U_12
C1 0.124(9) 0.076(7) 0.056(7) -0.011(5) 0.002(6) 0.008(6)
C2 0.080(8) 0.077(7) 0.042(6) -0.010(5) 0.012(5) -0.008(6)
C3 0.087(8) 0.091(8) 0.051(6) -0.004(6) -0.003(5) 0.028(7)
C4 0.101(9) 0.080(8) 0.048(6) 0.014(5) 0.007(6) 0.004(7)
C5 0.093(8) 0.089(8) 0.045(6) -0.002(5) -0.010(6) 0.016(7)
C6 0.087(8) 0.055(6) 0.043(5) -0.008(5) -0.015(5) 0.002(6)
C7 0.073(8) 0.088(8) 0.058(6) -0.035(6) 0.025(6) -0.040(7)
C8 0.091(10) 0.175(14) 0.176(14) -0.078(12) -0.024(9) 0.011(9)
C9 0.073(9) 0.186(16) 0.26(2) 0.097(14) 0.048(10) 0.031(10)
C10 0.099(8) 0.092(8) 0.056(6) 0.031(6) -0.003(5) 0.001(6)
C11 0.130(10) 0.060(6) 0.035(6) 0.019(5) 0.009(6) 0.018(7)
C12 0.101(9) 0.070(7) 0.069(8) 0.030(6) -0.014(7) -0.003(7)
C13 0.098(9) 0.035(5) 0.071(7) 0.020(5) -0.001(7) -0.009(6)
C14 0.070(7) 0.044(6) 0.079(7) 0.021(5) -0.002(6) 0.000(5)
C15 0.104(9) 0.055(6) 0.058(7) 0.017(5) 0.012(6) 0.030(6)
C16 0.079(7) 0.052(6) 0.058(6) 0.011(5) -0.009(6) -0.002(6)
C17 0.106(9) 0.091(8) 0.071(7) 0.008(6) -0.002(7) 0.008(7)
C18 0.114(11) 0.073(8) 0.170(13) -0.005(8) -0.002(10) 0.008(8)
C19 0.097(8) 0.040(5) 0.084(7) 0.016(6) -0.008(6) 0.001(5)
C20 0.074(7) 0.036(5) 0.078(7) -0.019(5) 0.009(6) 0.002(5)
C21 0.089(8) 0.038(5) 0.079(7) -0.004(5) 0.012(6) 0.021(5)
C22 0.054(6) 0.042(5) 0.088(8) -0.025(5) 0.030(6) -0.007(5)
C23 0.056(6) 0.057(6) 0.058(6) -0.017(5) -0.003(5) 0.009(5)
C24 0.084(8) 0.052(6) 0.072(7) -0.026(5) 0.026(6) -0.019(5)
C25 0.071(7) 0.051(6) 0.058(6) -0.008(5) 0.007(6) 0.001(5)
C26 0.087(9) 0.159(13) 0.137(12) -0.006(10) -0.001(9) -0.003(9)
C27 0.095(9) 0.129(11) 0.133(11) 0.010(9) -0.016(8) -0.024(8)
C28 0.066(6) 0.069(7) 0.063(6) -0.021(5) 0.034(5) -0.007(5)
C29 0.056(6) 0.057(6) 0.028(5) 0.002(4) 0.008(4) -0.008(5)
C30 0.055(6) 0.059(6) 0.049(5) 0.003(4) -0.007(4) -0.003(5)
C31 0.028(5) 0.069(7) 0.057(6) 0.014(5) -0.005(4) 0.005(5)
C32 0.083(7) 0.052(6) 0.035(5) 0.008(4) -0.011(5) 0.011(6)
C33 0.076(7) 0.047(6) 0.030(5) 0.003(4) -0.002(4) -0.007(5)
C34 0.075(7) 0.080(7) 0.016(4) 0.007(4) 0.013(4) -0.008(6)
C35 0.074(7) 0.088(8) 0.109(9) -0.005(7) -0.015(6) 0.026(6)
C36 0.072(7) 0.110(9) 0.077(7) 0.001(6) -0.018(5) -0.022(7)
C37 0.113(8) 0.033(5) 0.038(5) 0.009(4) -0.009(5) -0.001(5)
C38 0.043(5) 0.035(5) 0.083(7) 0.019(4) -0.009(5) 0.006(4)
C39 0.059(6) 0.031(5) 0.089(8) -0.008(5) -0.023(6) 0.016(4)
C40 0.080(7) 0.028(5) 0.050(6) 0.000(4) -0.001(6) 0.016(5)
C41 0.106(8) 0.025(5) 0.060(7) -0.004(4) -0.010(6) 0.005(5)
C42 0.076(7) 0.045(5) 0.059(7) -0.004(5) 0.001(5) -0.005(5)
C43 0.089(8) 0.030(5) 0.063(7) 0.005(4) 0.018(6) 0.000(5)
C44 0.092(8) 0.100(9) 0.094(8) -0.001(7) -0.014(7) -0.018(7)
C45 0.079(8) 0.136(12) 0.148(13) -0.009(10) 0.019(8) -0.018(8)
C46 0.110(10) 0.110(10) 0.128(11) 0.023(9) 0.036(8) -0.007(8)
C47 0.140(12) 0.162(14) 0.163(14) 0.008(11) 0.065(11) -0.015(10)
C48 0.084(8) 0.082(8) 0.098(9) 0.000(6) 0.004(6) 0.037(7)
C49 0.073(8) 0.072(9) 0.118(10) 0.029(7) 0.011(7) 0.020(7)
C50 0.158(15) 0.037(8) 0.31(2) 0.000(10) 0.006(14) -0.019(8)
C51 0.30(2) 0.055(8) 0.109(11) -0.003(7) 0.099(13) 0.023(12)
C52 0.154(12) 0.051(7) 0.113(9) 0.013(6) 0.081(9) 0.030(7)
C53 0.237(19) 0.139(14) 0.068(9) -0.031(9) -0.007(11) 0.098(14)
C54 0.146(12) 0.105(10) 0.083(9) 0.033(7) -0.005(8) 0.004(9)
C55 0.26(2) 0.156(16) 0.080(10) 0.025(10) 0.012(12) -0.012(16)
C56 0.132(12) 0.39(2) 0.058(9) -0.098(12) -0.001(7) 0.084(13)
C57 0.134(12) 0.39(2) 0.054(9) -0.095(11) -0.002(6) 0.079(13)
C58 0.147(12) 0.074(9) 0.084(10) -0.021(8) -0.032(9) 0.045(8)
C59 0.190(16) 0.053(8) 0.121(12) -0.056(8) -0.105(12) 0.043(9)
C60 0.147(15) 0.050(9) 0.27(3) -0.040(12) -0.101(16) 0.025(9)
C61 0.109(9) 0.034(6) 0.142(11) -0.010(7) -0.059(8) 0.005(6)
C62 0.091(8) 0.049(6) 0.088(8) -0.007(6) -0.033(6) 0.007(6)
C63 0.128(10) 0.080(8) 0.073(8) -0.035(7) -0.050(8) 0.033(7)
C64 0.152(11) 0.029(6) 0.242(15) 0.000 -0.037(10) 0.000
C65 0.160(11) 0.047(6) 0.248(15) -0.021(4) -0.034(10) -0.008(4)
N1 0.154(10) 0.049(6) 0.143(9) 0.000(6) 0.027(7) -0.009(6)
N2 0.209(12) 0.088(7) 0.062(6) -0.015(6) -0.018(7) 0.011(8)
O1 0.111(6) 0.100(6) 0.083(5) -0.030(4) -0.024(4) 0.011(5)
O2 0.122(7) 0.112(6) 0.103(6) 0.054(5) 0.025(5) 0.014(6)
O3 0.099(6) 0.084(5) 0.067(5) 0.003(4) -0.014(4) 0.024(4)
O4 0.094(6) 0.092(6) 0.111(6) 0.011(5) 0.011(5) -0.015(5)
O5 0.073(5) 0.086(5) 0.097(5) -0.001(4) -0.011(4) -0.004(4)
O6 0.053(4) 0.078(5) 0.119(6) 0.007(4) -0.003(4) -0.012(4)
O7 0.071(4) 0.077(5) 0.068(4) -0.005(3) 0.011(3) 0.001(4)
O8 0.082(5) 0.057(4) 0.069(4) -0.005(3) -0.012(3) -0.012(4)
O9 0.084(5) 0.071(4) 0.071(4) -0.005(3) -0.005(4) -0.011(4)
O10 0.083(5) 0.083(5) 0.078(5) 0.008(4) 0.012(4) 0.022(4)
O11 0.099(7) 0.097(7) 0.191(10) 0.028(6) -0.032(6) -0.019(5)
O12 0.190(13) 1.01(6) 0.082(8) -0.109(18) 0.058(8) -0.16(2)
O13 0.173(9) 0.122(7) 0.072(6) -0.028(5) -0.028(6) 0.047(7)

loop_
_atom_type_symbol
_atom_type_description
_atom_type_scat_dispersion_real
_atom_type_scat_dispersion_imag
_atom_type_scat_source
C C 0.0033 0.0016 'International Tables Vol C Tables 4.2.6.8 and 6.1.1.4'
H H 0.0000 0.0000 'International Tables Vol C Tables 4.2.6.8 and 6.1.1.4'
N N 0.0061 0.0033 'International Tables Vol C Tables 4.2.6.8 and 6.1.1.4'
O O 0.0106 0.0060 'International Tables Vol C Tables 4.2.6.8 and 6.1.1.4'

loop_
_geom_angle_atom_site_label_1
_geom_angle_atom_site_label_2
_geom_angle_atom_site_label_3
_geom_angle
_geom_angle_site_symmetry_1
_geom_angle_site_symmetry_3
C41 C1 C2 113.4(7) . .
C41 C1 H1A 108.9 . .
C2 C1 H1A 108.9 . .
C41 C1 H1B 108.9 . .
C2 C1 H1B 108.9 . .
H1A C1 H1B 107.7 . .
C7 C2 C3 118.8(10) . .
C7 C2 C1 120.3(10) . .
C3 C2 C1 120.9(10) . .
C2 C3 C4 119.3(10) . .
C2 C3 H3 120.4 . .
C4 C3 H3 120.4 . .
C5 C4 O2 118.5(10) . .
C5 C4 C3 119.4(11) . .
O2 C4 C3 121.8(10) . .
C6 C5 C4 121.2(10) . .
C6 C5 C10 118.2(10) . .
C4 C5 C10 120.6(11) . .
C5 C6 C7 119.9(10) . .
C5 C6 H6 120.0 . .
C7 C6 H6 120.1 . .
C6 C7 C2 121.2(9) . .
C6 C7 O1 125.7(11) . .
C2 C7 O1 113.1(11) . .
O1 C8 H8A 109.5 . .
O1 C8 H8B 109.5 . .
H8A C8 H8B 109.5 . .
O1 C8 H8C 109.5 . .
H8A C8 H8C 109.5 . .
H8B C8 H8C 109.5 . .
O2 C9 H9A 109.5 . .
O2 C9 H9B 109.5 . .
H9A C9 H9B 109.5 . .
O2 C9 H9C 109.5 . .
H9A C9 H9C 109.5 . .
H9B C9 H9C 109.5 . .
C11 C10 C5 110.5(7) . .
C11 C10 H10A 109.5 . .
C5 C10 H10A 109.5 . .
C11 C10 H10B 109.5 . .
C5 C10 H10B 109.5 . .
H10A C10 H10B 108.1 . .
C16 C11 C12 118.7(10) . .
C16 C11 C10 121.8(11) . .
C12 C11 C10 119.4(11) . .
C13 C12 C11 118.4(11) . .
C13 C12 H12 120.8 . .
C11 C12 H12 120.8 . .
C14 C13 C12 122.6(11) . .
C14 C13 O4 117.9(11) . .
C12 C13 O4 119.5(11) . .
C13 C14 C15 117.4(10) . .
C13 C14 C19 121.6(10) . .
C15 C14 C19 121.0(10) . .
C16 C15 C14 122.2(10) . .
C16 C15 H15 118.9 . .
C14 C15 H15 118.9 . .
C15 C16 C11 120.6(10) . .
C15 C16 O3 124.9(11) . .
C11 C16 O3 114.5(10) . .
O3 C17 H17A 109.5 . .
O3 C17 H17B 109.5 . .
H17A C17 H17B 109.5 . .
O3 C17 H17C 109.5 . .
H17A C17 H17C 109.5 . .
H17B C17 H17C 109.5 . .
O4 C18 H18A 109.5 . .
O4 C18 H18B 109.5 . .
H18A C18 H18B 109.5 . .
O4 C18 H18C 109.5 . .
H18A C18 H18C 109.5 . .
H18B C18 H18C 109.5 . .
C20 C19 C14 110.9(7) . .
C20 C19 H19A 109.5 . .
C14 C19 H19A 109.5 . .
C20 C19 H19B 109.5 . .
C14 C19 H19B 109.5 . .
H19A C19 H19B 108.0 . .
C25 C20 C21 118.4(9) . .
C25 C20 C19 122.8(9) . .
C21 C20 C19 118.8(9) . .
C20 C21 C22 118.9(9) . .
C20 C21 H21 120.6 . .
C22 C21 H21 120.6 . .
C23 C22 O6 117.4(10) . .
C23 C22 C21 122.2(10) . .
O6 C22 C21 120.4(8) . .
C22 C23 C24 118.9(9) . .
C22 C23 C28 122.6(9) . .
C24 C23 C28 118.5(9) . .
C23 C24 C25 121.6(9) . .
C23 C24 H24 119.2 . .
C25 C24 H24 119.2 . .
O5 C25 C20 115.4(9) . .
O5 C25 C24 124.5(9) . .
C20 C25 C24 119.9(9) . .
O5 C26 H26A 109.5 . .
O5 C26 H26B 109.5 . .
H26A C26 H26B 109.5 . .
O5 C26 H26C 109.5 . .
H26A C26 H26C 109.5 . .
H26B C26 H26C 109.5 . .
O6 C27 H27A 109.5 . .
O6 C27 H27B 109.5 . .
H27A C27 H27B 109.5 . .
O6 C27 H27C 109.5 . .
H27A C27 H27C 109.5 . .
H27B C27 H27C 109.5 . .
C23 C28 C29 112.5(6) . .
C23 C28 H28A 109.1 . .
C29 C28 H28A 109.1 . .
C23 C28 H28B 109.1 . .
C29 C28 H28B 109.1 . .
H28A C28 H28B 107.8 . .
C34 C29 C30 119.7(8) . .
C34 C29 C28 121.6(8) . .
C30 C29 C28 118.7(8) . .
C29 C30 C31 120.2(8) . .
C29 C30 H30 119.9 . .
C31 C30 H30 119.9 . .
O8 C31 C32 117.5(9) . .
O8 C31 C30 122.9(8) . .
C32 C31 C30 119.6(8) . .
C31 C32 C33 120.9(8) . .
C31 C32 C37 120.0(9) . .
C33 C32 C37 119.0(8) . .
C32 C33 C34 119.4(8) . .
C32 C33 H33 120.3 . .
C34 C33 H33 120.3 . .
C29 C34 O7 116.7(9) . .
C29 C34 C33 120.1(9) . .
O7 C34 C33 123.1(8) . .
O8 C35 H35A 109.5 . .
O8 C35 H35B 109.5 . .
H35A C35 H35B 109.5 . .
O8 C35 H35C 109.5 . .
H35A C35 H35C 109.5 . .
H35B C35 H35C 109.5 . .
O7 C36 H36A 109.5 . .
O7 C36 H36B 109.5 . .
H36A C36 H36B 109.5 . .
O7 C36 H36C 109.5 . .
H36A C36 H36C 109.5 . .
H36B C36 H36C 109.5 . .
C38 C37 C32 110.3(6) . .
C38 C37 H37 124.8 . .
C32 C37 H37 124.8 . .
C39 C38 C43 115.0(8) . .
C39 C38 C37 121.0(8) . .
C43 C38 C37 124.0(8) . .
C40 C39 C38 123.2(8) . .
C40 C39 H39 118.4 . .
C38 C39 H39 118.4 . .
C41 C40 O10 116.2(9) . .
C41 C40 C39 119.6(9) . .
O10 C40 C39 124.2(9) . .
C40 C41 C42 119.8(9) . .
C40 C41 C1 121.7(10) . .
C42 C41 C1 118.4(9) . .
C43 C42 C41 119.5(9) . .
C43 C42 H42 120.3 . .
C41 C42 H42 120.3 . .
O9 C43 C42 124.1(9) . .
O9 C43 C38 113.0(8) . .
C42 C43 C38 122.9(9) . .
O9 C44 C45 106.9(9) . .
O9 C44 H44A 110.3 . .
C45 C44 H44A 110.3 . .
O9 C44 H44B 110.3 . .
C45 C44 H44B 110.3 . .
H44A C44 H44B 108.6 . .
C46 C45 C44 114.0(11) . .
C46 C45 H45A 108.8 . .
C44 C45 H45A 108.8 . .
C46 C45 H45B 108.8 . .
C44 C45 H45B 108.8 . .
H45A C45 H45B 107.7 . .
C45 C46 C47 107.5(11) . .
C45 C46 H46A 110.2 . .
C47 C46 H46A 110.2 . .
C45 C46 H46B 110.2 . .
C47 C46 H46B 110.2 . .
H46A C46 H46B 108.5 . .
C46 C47 H47A 109.5 . .
C46 C47 H47B 109.5 . .
H47A C47 H47B 109.5 . .
C46 C47 H47C 109.5 . .
H47A C47 H47C 109.5 . .
H47B C47 H47C 109.5 . .
O10 C48 C49 116.0(9) . .
O10 C48 H48A 108.3 . .
C49 C48 H48A 108.3 . .
O10 C48 H48B 108.3 . .
C49 C48 H48B 108.3 . .
H48A C48 H48B 107.4 . .
O11 C49 N1 121.7(12) . .
O11 C49 C48 123.8(12) . .
N1 C49 C48 114.5(12) . .
C51 C50 N1 109.1(10) . .
C51 C50 H50A 109.9 . .
N1 C50 H50A 109.9 . .
C51 C50 H50B 109.9 . .
N1 C50 H50B 109.9 . .
H50A C50 H50B 108.3 . .
C50 C51 C52 119.1(11) . .
C50 C51 H51A 107.5 . .
C52 C51 H51A 107.5 . .
C50 C51 H51B 107.5 . .
C52 C51 H51B 107.5 . .
H51A C51 H51B 107.0 . .
C53 C52 C51 116.7(10) . .
C53 C52 H52A 108.1 . .
C51 C52 H52A 108.1 . .
C53 C52 H52B 108.1 . .
C51 C52 H52B 108.1 . .
H52A C52 H52B 107.3 . .
C52 C53 C54 113.1(10) . .
C52 C53 H53A 109.0 . .
C54 C53 H53A 109.0 . .
C52 C53 H53B 109.0 . .
C54 C53 H53B 109.0 . .
H53A C53 H53B 107.8 . .
C55 C54 C53 109.6(10) . .
C55 C54 H54A 109.8 . .
C53 C54 H54A 109.8 . .
C55 C54 H54B 109.8 . .
C53 C54 H54B 109.8 . .
H54A C54 H54B 108.2 . .
N2 C55 C54 111.9(11) . .
N2 C55 H55A 109.2 . .
C54 C55 H55A 109.2 . .
N2 C55 H55B 109.2 . .
C54 C55 H55B 109.2 . .
H55A C55 H55B 107.9 . .
O12 C56 N2 110.7(17) . .
O12 C56 C57 127.8(16) . .
N2 C56 C57 121.1(11) . .
O13 C57 C56 108.1(12) . .
O13 C57 H57A 110.1 . .
C56 C57 H57A 110.1 . .
O13 C57 H57B 110.1 . .
C56 C57 H57B 110.1 . .
H57A C57 H57B 108.4 . .
O13 C58 C59 125.1(14) . .
O13 C58 C63 114.8(13) . .
C59 C58 C63 120.0(15) . .
C60 C59 C58 120.4(15) . .
C60 C59 H59 119.8 . .
C58 C59 H59 119.8 . .
C59 C60 C61 122.8(14) . .
C59 C60 H60 118.6 . .
C61 C60 H60 118.6 . .
C62 C61 C64 119.8(13) . .
C62 C61 C60 116.3(13) . .
C64 C61 C60 123.6(12) . .
C61 C62 C63 120.7(11) . .
C61 C62 H62 119.6 . .
C63 C62 H62 119.6 . .
C58 C63 C62 119.7(12) . .
C58 C63 H63 120.1 . .
C62 C63 H63 120.1 . .
C61 C64 C61 109.7(15) . 4_455
C61 C64 C65 114.3(8) . .
C61 C64 C65 108.3(7) 4_455 .
C61 C64 C65 108.3(7) . 4_455
C61 C64 C65 114.2(8) 4_455 4_455
C65 C64 C65 102.0(13) . 4_455
C64 C65 H65A 109.5 . .
C64 C65 H65B 109.5 . .
H65A C65 H65B 109.5 . .
C64 C65 H65C 109.5 . .
H65A C65 H65C 109.5 . .
H65B C65 H65C 109.5 . .
C49 N1 C50 120.6(11) . .
C49 N1 H1 119.7 . .
C50 N1 H1 119.7 . .
C56 N2 C55 126.7(10) . .
C56 N2 H2 116.7 . .
C55 N2 H2 116.7 . .
C7 O1 C8 116.4(10) . .
C4 O2 C9 116.1(9) . .
C16 O3 C17 117.6(8) . .
C18 O4 C13 119.4(9) . .
C25 O5 C26 118.2(9) . .
C22 O6 C27 118.1(8) . .
C34 O7 C36 116.4(7) . .
C31 O8 C35 118.3(7) . .
C43 O9 C44 119.2(8) . .
C40 O10 C48 119.6(8) . .
C58 O13 C57 111.6(11) . .

loop_
_geom_bond_atom_site_label_1
_geom_bond_atom_site_label_2
_geom_bond_distance
_geom_bond_site_symmetry_2
C1 C41 1.529(12) .
C1 C2 1.542(13) .
C1 H1A 0.9700 .
C1 H1B 0.9700 .
C2 C7 1.392(13) .
C2 C3 1.397(13) .
C3 C4 1.412(13) .
C3 H3 0.9300 .
C4 C5 1.371(13) .
C4 O2 1.378(12) .
C5 C6 1.365(13) .
C5 C10 1.560(14) .
C6 C7 1.370(13) .
C6 H6 0.9300 .
C7 O1 1.398(11) .
C8 O1 1.484(13) .
C8 H8A 0.9600 .
C8 H8B 0.9600 .
C8 H8C 0.9600 .
C9 O2 1.449(13) .
C9 H9A 0.9600 .
C9 H9B 0.9600 .
C9 H9C 0.9600 .
C10 C11 1.544(13) .
C10 H10A 0.9700 .
C10 H10B 0.9700 .
C11 C16 1.351(13) .
C11 C12 1.410(14) .
C12 C13 1.364(14) .
C12 H12 0.9300 .
C13 C14 1.332(13) .
C13 O4 1.395(12) .
C14 C15 1.384(13) .
C14 C19 1.546(13) .
C15 C16 1.327(13) .
C15 H15 0.9300 .
C16 O3 1.395(11) .
C17 O3 1.434(11) .
C17 H17A 0.9600 .
C17 H17B 0.9600 .
C17 H17C 0.9600 .
C18 O4 1.394(13) .
C18 H18A 0.9600 .
C18 H18B 0.9600 .
C18 H18C 0.9600 .
C19 C20 1.493(13) .
C19 H19A 0.9700 .
C19 H19B 0.9700 .
C20 C25 1.394(12) .
C20 C21 1.415(12) .
C21 C22 1.435(12) .
C21 H21 0.9300 .
C22 C23 1.330(11) .
C22 O6 1.364(11) .
C23 C24 1.393(12) .
C23 C28 1.528(12) .
C24 C25 1.403(12) .
C24 H24 0.9300 .
C25 O5 1.354(10) .
C26 O5 1.445(13) .
C26 H26A 0.9600 .
C26 H26B 0.9600 .
C26 H26C 0.9600 .
C27 O6 1.371(12) .
C27 H27A 0.9600 .
C27 H27B 0.9600 .
C27 H27C 0.9600 .
C28 C29 1.541(11) .
C28 H28A 0.9700 .
C28 H28B 0.9700 .
C29 C34 1.353(11) .
C29 C30 1.394(11) .
C30 C31 1.394(12) .
C30 H30 0.9300 .
C31 O8 1.352(9) .
C31 C32 1.361(11) .
C32 C33 1.371(11) .
C32 C37 1.530(12) .
C33 C34 1.417(12) .
C33 H33 0.9300 .
C34 O7 1.382(10) .
C35 O8 1.462(11) .
C35 H35A 0.9600 .
C35 H35B 0.9600 .
C35 H35C 0.9600 .
C36 O7 1.434(11) .
C36 H36A 0.9600 .
C36 H36B 0.9600 .
C36 H36C 0.9600 .
C37 C38 1.478(11) .
C37 H37 0.9300 .
C38 C39 1.409(11) .
C38 C43 1.411(12) .
C39 C40 1.381(12) .
C39 H39 0.9300 .
C40 C41 1.365(12) .
C40 O10 1.375(10) .
C41 C42 1.414(12) .
C42 C43 1.364(12) .
C42 H42 0.9300 .
C43 O9 1.350(10) .
C44 O9 1.423(11) .
C44 C45 1.527(15) .
C44 H44A 0.9700 .
C44 H44B 0.9700 .
C45 C46 1.496(16) .
C45 H45A 0.9700 .
C45 H45B 0.9700 .
C46 C47 1.565(16) .
C46 H46A 0.9700 .
C46 H46B 0.9700 .
C47 H47A 0.9600 .
C47 H47B 0.9600 .
C47 H47C 0.9600 .
C48 O10 1.429(11) .
C48 C49 1.458(15) .
C48 H48A 0.9700 .
C48 H48B 0.9700 .
C49 O11 1.191(13) .
C49 N1 1.355(13) .
C50 C51 1.408(13) .
C50 N1 1.569(13) .
C50 H50A 0.9700 .
C50 H50B 0.9700 .
C51 C52 1.475(12) .
C51 H51A 0.9700 .
C51 H51B 0.9700 .
C52 C53 1.474(12) .
C52 H52A 0.9700 .
C52 H52B 0.9700 .
C53 C54 1.525(12) .
C53 H53A 0.9700 .
C53 H53B 0.9700 .
C54 C55 1.524(13) .
C54 H54A 0.9700 .
C54 H54B 0.9700 .
C55 N2 1.465(11) .
C55 H55A 0.9700 .
C55 H55B 0.9700 .
C56 O12 1.196(15) .
C56 N2 1.375(12) .
C56 C57 1.449(14) .
C57 O13 1.396(13) .
C57 H57A 0.9700 .
C57 H57B 0.9700 .
C58 O13 1.366(15) .
C58 C59 1.376(18) .
C58 C63 1.384(15) .
C59 C60 1.32(2) .
C59 H59 0.9300 .
C60 C61 1.44(2) .
C60 H60 0.9300 .
C61 C62 1.378(13) .
C61 C64 1.424(14) .
C62 C63 1.410(15) .
C62 H62 0.9300 .
C63 H63 0.9300 .
C64 C61 1.424(14) 4_455
C64 C65 1.577(15) .
C64 C65 1.577(15) 4_455
C65 H65A 0.9600 .
C65 H65B 0.9600 .
C65 H65C 0.9600 .
N1 H1 0.8600 .
N2 H2 0.8600 .

loop_
_geom_torsion_atom_site_label_1
_geom_torsion_atom_site_label_2
_geom_torsion_atom_site_label_3
_geom_torsion_atom_site_label_4
_geom_torsion
_geom_torsion_site_symmetry_4
C41 C1 C2 C7 -91.1(11) .
C41 C1 C2 C3 88.9(11) .
C7 C2 C3 C4 -2.3(13) .
C1 C2 C3 C4 177.6(8) .
C2 C3 C4 C5 4.2(13) .
C2 C3 C4 O2 178.2(9) .
O2 C4 C5 C6 -178.8(8) .
C3 C4 C5 C6 -4.5(14) .
O2 C4 C5 C10 1.4(14) .
C3 C4 C5 C10 175.6(8) .
C4 C5 C6 C7 3.0(13) .
C10 C5 C6 C7 -177.1(8) .
C5 C6 C7 C2 -1.1(13) .
C5 C6 C7 O1 179.8(8) .
C3 C2 C7 C6 0.8(13) .
C1 C2 C7 C6 -179.1(8) .
C3 C2 C7 O1 180.0(7) .
C1 C2 C7 O1 0.1(11) .
C6 C5 C10 C11 89.0(11) .
C4 C5 C10 C11 -91.2(12) .
C5 C10 C11 C16 -91.2(11) .
C5 C10 C11 C12 86.3(11) .
C16 C11 C12 C13 0.9(12) .
C10 C11 C12 C13 -176.7(8) .
C11 C12 C13 C14 -1.0(13) .
C11 C12 C13 O4 176.7(7) .
C12 C13 C14 C15 -1.2(13) .
O4 C13 C14 C15 -179.0(7) .
C12 C13 C14 C19 178.8(8) .
O4 C13 C14 C19 1.1(12) .
C13 C14 C15 C16 3.8(13) .
C19 C14 C15 C16 -176.3(8) .
C14 C15 C16 C11 -4.0(13) .
C14 C15 C16 O3 178.3(8) .
C12 C11 C16 C15 1.5(13) .
C10 C11 C16 C15 179.0(8) .
C12 C11 C16 O3 179.5(7) .
C10 C11 C16 O3 -3.0(12) .
C13 C14 C19 C20 -91.8(10) .
C15 C14 C19 C20 88.3(10) .
C14 C19 C20 C25 -87.5(11) .
C14 C19 C20 C21 91.3(10) .
C25 C20 C21 C22 3.4(11) .
C19 C20 C21 C22 -175.4(7) .
C20 C21 C22 C23 -1.8(12) .
C20 C21 C22 O6 -178.4(7) .
O6 C22 C23 C24 177.5(7) .
C21 C22 C23 C24 0.9(12) .
O6 C22 C23 C28 -1.5(11) .
C21 C22 C23 C28 -178.2(7) .
C22 C23 C24 C25 -1.6(12) .
C28 C23 C24 C25 177.4(7) .
C21 C20 C25 O5 -179.9(7) .
C19 C20 C25 O5 -1.1(12) .
C21 C20 C25 C24 -4.2(12) .
C19 C20 C25 C24 174.6(8) .
C23 C24 C25 O5 178.6(8) .
C23 C24 C25 C20 3.4(12) .
C22 C23 C28 C29 -88.9(10) .
C24 C23 C28 C29 92.0(9) .
C23 C28 C29 C34 -91.9(9) .
C23 C28 C29 C30 89.0(9) .
C34 C29 C30 C31 4.1(11) .
C28 C29 C30 C31 -176.8(7) .
C29 C30 C31 O8 174.8(7) .
C29 C30 C31 C32 -3.0(12) .
O8 C31 C32 C33 -178.0(7) .
C30 C31 C32 C33 -0.1(12) .
O8 C31 C32 C37 0.2(11) .
C30 C31 C32 C37 178.1(7) .
C31 C32 C33 C34 2.0(11) .
C37 C32 C33 C34 -176.2(7) .
C30 C29 C34 O7 -180.0(6) .
C28 C29 C34 O7 0.9(10) .
C30 C29 C34 C33 -2.1(11) .
C28 C29 C34 C33 178.7(7) .
C32 C33 C34 C29 -0.9(11) .
C32 C33 C34 O7 176.8(7) .
C31 C32 C37 C38 -93.1(9) .
C33 C32 C37 C38 85.1(9) .
C32 C37 C38 C39 87.0(10) .
C32 C37 C38 C43 -90.4(10) .
C43 C38 C39 C40 0.6(11) .
C37 C38 C39 C40 -177.1(7) .
C38 C39 C40 C41 -0.2(11) .
C38 C39 C40 O10 179.1(7) .
O10 C40 C41 C42 -179.7(7) .
C39 C40 C41 C42 -0.4(11) .
O10 C40 C41 C1 -2.8(11) .
C39 C40 C41 C1 176.5(7) .
C2 C1 C41 C40 -82.0(11) .
C2 C1 C41 C42 95.0(10) .
C40 C41 C42 C43 0.5(12) .
C1 C41 C42 C43 -176.5(8) .
C41 C42 C43 O9 177.8(7) .
C41 C42 C43 C38 0.0(12) .
C39 C38 C43 O9 -178.6(7) .
C37 C38 C43 O9 -1.0(11) .
C39 C38 C43 C42 -0.5(11) .
C37 C38 C43 C42 177.1(8) .
O9 C44 C45 C46 -65.3(13) .
C44 C45 C46 C47 176.8(11) .
O10 C48 C49 O11 169.2(11) .
O10 C48 C49 N1 -12.1(14) .
N1 C50 C51 C52 61.9(17) .
C50 C51 C52 C53 -176.0(12) .
C51 C52 C53 C54 -178.6(10) .
C52 C53 C54 C55 172.0(11) .
C53 C54 C55 N2 -176.8(10) .
O12 C56 C57 O13 178(2) .
N2 C56 C57 O13 -9(2) .
O13 C58 C59 C60 -180.0(13) .
C63 C58 C59 C60 -2(2) .
C58 C59 C60 C61 2(2) .
C59 C60 C61 C62 -2(2) .
C59 C60 C61 C64 -175.3(13) .
C64 C61 C62 C63 175.3(10) .
C60 C61 C62 C63 1.7(15) .
O13 C58 C63 C62 179.9(9) .
C59 C58 C63 C62 2.1(16) .
C61 C62 C63 C58 -1.8(15) .
C62 C61 C64 C61 52.6(8) 4_455
C60 C61 C64 C61 -134.4(13) 4_455
C62 C61 C64 C65 174.4(9) .
C60 C61 C64 C65 -12.6(16) .
C62 C61 C64 C65 -72.7(14) 4_455
C60 C61 C64 C65 100.3(12) 4_455
O11 C49 N1 C50 -11.1(18) .
C48 C49 N1 C50 170.2(10) .
C51 C50 N1 C49 -166.4(12) .
O12 C56 N2 C55 -14(2) .
C57 C56 N2 C55 171.8(14) .
C54 C55 N2 C56 -95.8(16) .
C6 C7 O1 C8 5.4(13) .
C2 C7 O1 C8 -173.7(8) .
C5 C4 O2 C9 176.6(11) .
C3 C4 O2 C9 2.6(15) .
C15 C16 O3 C17 -3.1(12) .
C11 C16 O3 C17 179.1(8) .
C14 C13 O4 C18 177.8(9) .
C12 C13 O4 C18 0.0(13) .
C20 C25 O5 C26 -164.4(9) .
C24 C25 O5 C26 20.1(13) .
C23 C22 O6 C27 -173.6(9) .
C21 C22 O6 C27 3.1(12) .
C29 C34 O7 C36 -174.8(7) .
C33 C34 O7 C36 7.4(10) .
C32 C31 O8 C35 -175.4(7) .
C30 C31 O8 C35 6.8(11) .
C42 C43 O9 C44 4.8(12) .
C38 C43 O9 C44 -177.1(8) .
C45 C44 O9 C43 -178.1(9) .
C41 C40 O10 C48 172.0(7) .
C39 C40 O10 C48 -7.4(11) .
C49 C48 O10 C40 -69.9(12) .
C59 C58 O13 C57 -0.7(17) .
C63 C58 O13 C57 -178.4(10) .
C56 C57 O13 C58 -175.6(12) .
